data_7160273
loop_
_publ_author_name
'Behera, Kanhu Charan'
'Chauhan, Pinky'
'Tiwari, Shubham'
'Ravikanth, Mangalampalli'

_publ_section_title
;
 Synthesis, Structure, Spectral, and Electrochemical Properties of New
 Visible to NIR Absorbing 3-Pyrrolyl BODIPY Derivatives
;
_journal_name_full 'Organic &amp; Biomolecular Chemistry'
_journal_paper_doi 10.1039/D4OB01735H
_journal_year 2025
_chemical_formula_moiety '0.25(C36 H24 B F2 N5 S2), 0.25(C H Cl3)'
_chemical_formula_sum 'C9.25 H6.25 B0.25 Cl0.75 F0.5 N1.25 S0.5'
_chemical_formula_weight 189.72
_chemical_name_systematic 'bis(benzothiazolyl) -3-pyrrolyl BODIPY'
_space_group_crystal_system monoclinic
_space_group_IT_number 14
_space_group_name_Hall '-P 2ybc'
_space_group_name_H-M_alt 'P 1 21/c 1'
_atom_sites_solution_hydrogens geom
_atom_sites_solution_primary dual
_audit_creation_date 2024-07-25
_audit_creation_method
;
Olex2 1.5
(compiled 2024.02.16 svn.r378c4104 for OlexSys, GUI svn.r6928)
;
_audit_update_record
;
2024-07-25 deposited with the CCDC.	2024-11-29 downloaded from the CCDC.
;
_cell_angle_alpha 90
_cell_angle_beta 98.932(2)
_cell_angle_gamma 90
_cell_formula_units_Z 16
_cell_length_a 22.4102(6)
_cell_length_b 8.0136(2)
_cell_length_c 19.3890(4)
_cell_measurement_reflns_used 13655
_cell_measurement_temperature 150.00(10)
_cell_measurement_theta_max 27.8110
_cell_measurement_theta_min 1.8250
_cell_volume 3439.78(15)
_computing_cell_refinement 'CrysAlisPro 1.171.43.105a (Rigaku OD, 2024)'
_computing_data_collection 'PROGRAM:BIS V6.2.16/2021-10-22 && APEX4 2021.4-0                                '
_computing_data_reduction 'CrysAlisPro 1.171.43.105a (Rigaku OD, 2024)'
_computing_molecular_graphics 'Olex2 1.5 (Dolomanov et al., 2009)'
_computing_publication_material 'Olex2 1.5 (Dolomanov et al., 2009)'
_computing_structure_refinement 'SHELXL 2018/3 (Sheldrick, 2015)'
_computing_structure_solution 'SHELXT  (Sheldrick, 2015)'
_diffrn_ambient_environment N~2~
_diffrn_ambient_temperature 150.00(10)
_diffrn_detector 'CCD plate'
_diffrn_measured_fraction_theta_full 0.998
_diffrn_measured_fraction_theta_max 0.998
_diffrn_measurement_details
;
List of Runs (angles in degrees, time in seconds):

  # Type    Start    End  Width  t~exp~   \w     \q     \k     \f   Frames
#--------------------------------------------------------------------------
  1  \f    -89.73 150.27   1.50    5.00  31.11 -18.16 -31.50    --   160
  2  \w   -122.88  22.62   1.50    5.00    --  -18.16 -59.25  71.08   97
  3  \w    -76.17   6.33   1.50    5.00    --  -18.16  89.85  18.34   55
  4  \w   -122.88  22.62   1.50    5.00    --  -18.16 -59.25  20.08   97
  5  \w    -76.17   6.33   1.50    5.00    --  -18.16  89.85 -32.66   55
  6  \w   -122.88  22.62   1.50    5.00    --  -18.16 -59.25-135.92   97
;
_diffrn_measurement_device 'abstract diffractometer'
_diffrn_measurement_device_type 'Saxi-CrysAlisPro-abstract goniometer imported SAXI images'
_diffrn_measurement_method '\w and \f scans'
_diffrn_orient_matrix_type 'CrysAlisPro convention (1999,Acta A55,543-557)'
_diffrn_orient_matrix_UB_11 -0.0232786000
_diffrn_orient_matrix_UB_12 -0.0182856000
_diffrn_orient_matrix_UB_13 -0.0281473000
_diffrn_orient_matrix_UB_21 0.0219120000
_diffrn_orient_matrix_UB_22 -0.0120161000
_diffrn_orient_matrix_UB_23 -0.0222765000
_diffrn_orient_matrix_UB_31 0.0018884000
_diffrn_orient_matrix_UB_32 -0.0857868000
_diffrn_orient_matrix_UB_33 0.0091389000
_diffrn_radiation_monochromator graphite
_diffrn_radiation_probe x-ray
_diffrn_radiation_type 'Mo K\a'
_diffrn_radiation_wavelength 0.71073
_diffrn_reflns_av_R_equivalents 0.0647
_diffrn_reflns_av_unetI/netI 0.0308
_diffrn_reflns_Laue_measured_fraction_full 0.998
_diffrn_reflns_Laue_measured_fraction_max 0.998
_diffrn_reflns_limit_h_max 26
_diffrn_reflns_limit_h_min -26
_diffrn_reflns_limit_k_max 9
_diffrn_reflns_limit_k_min -9
_diffrn_reflns_limit_l_max 23
_diffrn_reflns_limit_l_min -23
_diffrn_reflns_number 51295
_diffrn_reflns_point_group_measured_fraction_full 0.998
_diffrn_reflns_point_group_measured_fraction_max 0.998
_diffrn_reflns_theta_full 25.000
_diffrn_reflns_theta_max 25.000
_diffrn_reflns_theta_min 2.127
_diffrn_source 'fine-focus sealed X-ray tube'
_diffrn_source_type 'Enhance (Mo) X-ray Source'
_exptl_absorpt_coefficient_mu 0.436
_exptl_absorpt_correction_T_max 1.00000
_exptl_absorpt_correction_T_min 0.80445
_exptl_absorpt_correction_type multi-scan
_exptl_absorpt_process_details
;
CrysAlisPro 1.171.43.105a (Rigaku Oxford Diffraction, 2024)
Empirical absorption correction using spherical harmonics,
implemented in SCALE3 ABSPACK scaling algorithm.
;
_exptl_crystal_colour 'metallic greenish green'
_exptl_crystal_colour_lustre metallic
_exptl_crystal_colour_modifier greenish
_exptl_crystal_colour_primary green
_exptl_crystal_density_diffrn 1.465
_exptl_crystal_description block
_exptl_crystal_F_000 1552
_exptl_crystal_preparation Luminescent
_exptl_crystal_size_max 0.3
_exptl_crystal_size_mid 0.2
_exptl_crystal_size_min 0.1
_refine_diff_density_max 0.806
_refine_diff_density_min -0.866
_refine_diff_density_rms 0.053
_refine_ls_extinction_method none
_refine_ls_goodness_of_fit_ref 1.034
_refine_ls_hydrogen_treatment constr
_refine_ls_matrix_type full
_refine_ls_number_parameters 452
_refine_ls_number_reflns 6045
_refine_ls_number_restraints 0
_refine_ls_restrained_S_all 1.034
_refine_ls_R_factor_all 0.0485
_refine_ls_R_factor_gt 0.0415
_refine_ls_shift/su_max 0.001
_refine_ls_shift/su_mean 0.000
_refine_ls_structure_factor_coef Fsqd
_refine_ls_weighting_details 'w=1/[\s^2^(Fo^2^)+(0.0396P)^2^+3.9550P] where P=(Fo^2^+2Fc^2^)/3'
_refine_ls_weighting_scheme calc
_refine_ls_wR_factor_gt 0.0981
_refine_ls_wR_factor_ref 0.1036
_reflns_Friedel_coverage 0.000
_reflns_number_gt 5278
_reflns_number_total 6045
_reflns_threshold_expression 'I > 2\s(I)'
_cod_data_source_file d4ob01735h2.cif
_cod_data_source_block mr_pc_tribr_autored
_cod_original_cell_volume 3439.77(15)
_cod_original_formula_sum 'C9.25 H6.25 B0.25 Cl0.75 F0.50 N1.25 S0.50'
_cod_database_code 7160273
_shelx_shelxl_version_number 2018/3
_shelx_space_group_comment
;
The symmetry employed for this shelxl refinement is uniquely defined
by the following loop, which should always be used as a source of
symmetry information in preference to the above space-group names.
They are only intended as comments.
;
_shelx_estimated_absorpt_t_max 0.958
_shelx_estimated_absorpt_t_min 0.880
_olex2_refinement_description
;
1.a Ternary CH refined with riding coordinates:
 C01C(H01E)
1.b Aromatic/amide H refined with riding coordinates:
 N3(H008), C8(H00F), C21(H00M), C14(H00P), C7(H00R), C18(H00S), C28(H00T),
 C11(H00U), C19(H00W), C20(H00Y), C12(H00Z), C25(H010), C1(H012), C26(H013),
 C35(H014), C27(H015), C31(H016), C3(H017), C32(H018), C34(H019), C2(H01A)
1.c Idealised Me refined as rotating group:
 C36(H01B,H01C,H01D)
;
_olex2_submission_special_instructions 'No special instructions were received'
_oxdiff_exptl_absorpt_empirical_details
;
Empirical correction (ABSPACK) includes:
- Absorption correction using spherical harmonics
- Frame scaling
- Detector area scaling
;
_oxdiff_exptl_absorpt_empirical_full_max 2.244
_oxdiff_exptl_absorpt_empirical_full_min 0.411

loop_
_space_group_symop_operation_xyz
'x, y, z'
'-x, y+1/2, -z+1/2'
'-x, -y, -z'
'x, -y-1/2, z-1/2'

loop_
_atom_site_label
_atom_site_type_symbol
_atom_site_fract_x
_atom_site_fract_y
_atom_site_fract_z
_atom_site_U_iso_or_equiv
_atom_site_adp_type
_atom_site_occupancy
_atom_site_site_symmetry_order
_atom_site_calc_flag
_atom_site_refinement_flags_posn
_atom_site_refinement_flags_adp
_atom_site_refinement_flags_occupancy
_atom_site_disorder_assembly
_atom_site_disorder_group
Cl03 Cl 0.69200(4) -0.32355(12) 0.73002(5) 0.0665(3) Uani 1 1 d . . . . .
Cl04 Cl 0.74444(4) -0.17702(15) 0.86029(4) 0.0755(3) Uani 1 1 d . . . . .
Cl05 Cl 0.81307(5) -0.19713(13) 0.74709(6) 0.0858(3) Uani 1 1 d . . . . .
C01C C 0.75903(12) -0.2940(4) 0.78813(15) 0.0416(6) Uani 1 1 d . . . . .
H01E H 0.774819 -0.405732 0.805120 0.050 Uiso 1 1 calc R U . . .
S1 S 0.43925(2) 0.29024(6) 0.41894(3) 0.01926(13) Uani 1 1 d . . . . .
S2 S 0.41971(2) -0.02149(7) 0.63054(3) 0.02167(14) Uani 1 1 d . . . . .
F1 F 0.81808(6) 0.35787(19) 0.74943(7) 0.0353(3) Uani 1 1 d . . . . .
F2 F 0.82572(6) 0.14829(16) 0.67190(7) 0.0337(3) Uani 1 1 d . . . . .
N1 N 0.89921(9) 0.3675(2) 0.68093(10) 0.0286(4) Uani 1 1 d . . . . .
N2 N 0.79250(8) 0.4205(2) 0.62582(9) 0.0214(4) Uani 1 1 d . . . . .
N3 N 0.63209(8) 0.2940(2) 0.59537(9) 0.0188(4) Uani 1 1 d . . . . .
H008 H 0.618437 0.349304 0.556953 0.023 Uiso 1 1 calc R U . . .
N4 N 0.38818(8) 0.0897(2) 0.50433(9) 0.0200(4) Uani 1 1 d . . . . .
N5 N 0.54958(8) 0.3372(2) 0.48026(9) 0.0184(4) Uani 1 1 d . . . . .
C1 C 0.94887(11) 0.2917(3) 0.71572(14) 0.0364(6) Uani 1 1 d . . . . .
H012 H 0.948381 0.200566 0.746962 0.044 Uiso 1 1 calc R U . . .
C2 C 1.00070(12) 0.3667(4) 0.69908(15) 0.0413(6) Uani 1 1 d . . . . .
H01A H 1.041226 0.336195 0.716421 0.050 Uiso 1 1 calc R U . . .
C3 C 0.98206(11) 0.4947(3) 0.65225(14) 0.0369(6) Uani 1 1 d . . . . .
H017 H 1.007482 0.568367 0.631678 0.044 Uiso 1 1 calc R U . . .
C4 C 0.91859(10) 0.4948(3) 0.64106(12) 0.0289(5) Uani 1 1 d . . . . .
C5 C 0.87616(10) 0.5886(3) 0.59559(11) 0.0253(5) Uani 1 1 d . . . . .
C6 C 0.81525(10) 0.5488(3) 0.58781(11) 0.0223(5) Uani 1 1 d . . . . .
C7 C 0.76595(10) 0.6235(3) 0.54370(11) 0.0233(5) Uani 1 1 d . . . . .
H00R H 0.768221 0.714162 0.512621 0.028 Uiso 1 1 calc R U . . .
C8 C 0.71481(10) 0.5416(3) 0.55406(11) 0.0223(5) Uani 1 1 d . . . . .
H00F H 0.675014 0.564233 0.531159 0.027 Uiso 1 1 calc R U . . .
C9 C 0.73167(9) 0.4160(3) 0.60535(11) 0.0201(4) Uani 1 1 d . . . . .
C10 C 0.68967(9) 0.3049(3) 0.63096(11) 0.0198(4) Uani 1 1 d . . . . .
C11 C 0.69324(10) 0.2000(3) 0.68962(11) 0.0249(5) Uani 1 1 d . . . . .
H00U H 0.727768 0.182143 0.723964 0.030 Uiso 1 1 calc R U . . .
C12 C 0.63687(10) 0.1276(3) 0.68782(11) 0.0249(5) Uani 1 1 d . . . . .
H00Z H 0.625759 0.051928 0.721344 0.030 Uiso 1 1 calc R U . . .
C13 C 0.59889(10) 0.1851(3) 0.62796(10) 0.0197(4) Uani 1 1 d . . . . .
C14 C 0.53741(9) 0.1368(2) 0.60747(10) 0.0194(4) Uani 1 1 d . . . . .
H00P H 0.523911 0.066417 0.641338 0.023 Uiso 1 1 calc R U . . .
C15 C 0.49250(9) 0.1647(2) 0.55186(10) 0.0178(4) Uani 1 1 d . . . . .
C16 C 0.49902(9) 0.2628(2) 0.48923(10) 0.0179(4) Uani 1 1 d . . . . .
C17 C 0.54409(9) 0.4205(2) 0.41699(10) 0.0181(4) Uani 1 1 d . . . . .
C18 C 0.59067(10) 0.5089(3) 0.39230(11) 0.0215(5) Uani 1 1 d . . . . .
H00S H 0.630163 0.512726 0.418481 0.026 Uiso 1 1 calc R U . . .
C19 C 0.57746(10) 0.5902(3) 0.32890(11) 0.0228(5) Uani 1 1 d . . . . .
H00W H 0.608307 0.651357 0.311600 0.027 Uiso 1 1 calc R U . . .
C20 C 0.51962(10) 0.5843(3) 0.28973(11) 0.0233(5) Uani 1 1 d . . . . .
H00Y H 0.511701 0.642909 0.246700 0.028 Uiso 1 1 calc R U . . .
C21 C 0.47352(10) 0.4941(3) 0.31266(11) 0.0221(5) Uani 1 1 d . . . . .
H00M H 0.434419 0.488277 0.285589 0.027 Uiso 1 1 calc R U . . .
C22 C 0.48655(9) 0.4121(2) 0.37687(10) 0.0189(4) Uani 1 1 d . . . . .
C23 C 0.43355(9) 0.0860(2) 0.55488(10) 0.0180(4) Uani 1 1 d . . . . .
C24 C 0.33857(10) 0.0031(3) 0.52173(11) 0.0209(4) Uani 1 1 d . . . . .
C25 C 0.28322(10) -0.0192(3) 0.47808(12) 0.0255(5) Uani 1 1 d . . . . .
H010 H 0.276827 0.025099 0.432082 0.031 Uiso 1 1 calc R U . . .
C26 C 0.23800(10) -0.1071(3) 0.50327(13) 0.0307(5) Uani 1 1 d . . . . .
H013 H 0.200140 -0.122381 0.474285 0.037 Uiso 1 1 calc R U . . .
C27 C 0.24716(11) -0.1739(3) 0.57072(14) 0.0345(6) Uani 1 1 d . . . . .
H015 H 0.215238 -0.232785 0.586893 0.041 Uiso 1 1 calc R U . . .
C28 C 0.30179(11) -0.1559(3) 0.61438(13) 0.0304(5) Uani 1 1 d . . . . .
H00T H 0.308096 -0.202550 0.659970 0.036 Uiso 1 1 calc R U . . .
C29 C 0.34739(10) -0.0665(3) 0.58902(11) 0.0218(5) Uani 1 1 d . . . . .
C30 C 0.89506(10) 0.7348(3) 0.55656(12) 0.0280(5) Uani 1 1 d . . . . .
C31 C 0.91586(11) 0.8788(3) 0.59280(14) 0.0366(6) Uani 1 1 d . . . . .
H016 H 0.921748 0.879077 0.642392 0.044 Uiso 1 1 calc R U . . .
C32 C 0.92808(12) 1.0220(3) 0.55712(16) 0.0445(7) Uani 1 1 d . . . . .
H018 H 0.941851 1.119330 0.582734 0.053 Uiso 1 1 calc R U . . .
C33 C 0.92060(11) 1.0254(3) 0.48537(16) 0.0421(7) Uani 1 1 d . . . . .
C34 C 0.90166(12) 0.8812(4) 0.44926(15) 0.0459(7) Uani 1 1 d . . . . .
H019 H 0.897502 0.880495 0.399753 0.055 Uiso 1 1 calc R U . . .
C35 C 0.88855(12) 0.7369(4) 0.48415(13) 0.0388(6) Uani 1 1 d . . . . .
H014 H 0.875110 0.639646 0.458306 0.047 Uiso 1 1 calc R U . . .
C36 C 0.93162(14) 1.1852(4) 0.4470(2) 0.0637(10) Uani 1 1 d . . . . .
H01B H 0.903566 1.271737 0.457787 0.096 Uiso 1 1 calc R U . . .
H01C H 0.925153 1.164270 0.396607 0.096 Uiso 1 1 calc R U . . .
H01D H 0.973255 1.222694 0.461922 0.096 Uiso 1 1 calc R U . . .
B1 B 0.83288(12) 0.3172(3) 0.68385(13) 0.0261(6) Uani 1 1 d . . . . .

loop_
_atom_site_aniso_label
_atom_site_aniso_U_11
_atom_site_aniso_U_22
_atom_site_aniso_U_33
_atom_site_aniso_U_23
_atom_site_aniso_U_13
_atom_site_aniso_U_12
Cl03 0.0582(5) 0.0801(6) 0.0592(5) -0.0375(4) 0.0024(4) 0.0140(4)
Cl04 0.0490(5) 0.1341(9) 0.0422(4) -0.0321(5) 0.0034(4) 0.0058(5)
Cl05 0.0930(7) 0.0786(7) 0.1012(8) -0.0059(6) 0.0638(6) -0.0296(6)
C01C 0.0398(15) 0.0408(15) 0.0473(16) 0.0051(12) 0.0163(13) 0.0074(12)
S1 0.0205(3) 0.0197(3) 0.0179(3) 0.0012(2) 0.0038(2) -0.0011(2)
S2 0.0225(3) 0.0245(3) 0.0187(3) 0.0021(2) 0.0055(2) -0.0046(2)
F1 0.0334(8) 0.0481(9) 0.0237(7) 0.0049(6) 0.0023(6) -0.0003(6)
F2 0.0293(7) 0.0248(7) 0.0459(8) 0.0078(6) 0.0021(6) 0.0000(6)
N1 0.0240(10) 0.0305(10) 0.0294(10) 0.0031(8) -0.0020(8) -0.0008(8)
N2 0.0215(9) 0.0212(9) 0.0213(9) 0.0017(7) 0.0032(7) -0.0024(7)
N3 0.0210(9) 0.0178(9) 0.0181(8) 0.0027(7) 0.0045(7) 0.0005(7)
N4 0.0207(9) 0.0192(9) 0.0206(9) -0.0010(7) 0.0055(7) -0.0009(7)
N5 0.0213(9) 0.0178(9) 0.0171(8) 0.0000(7) 0.0062(7) 0.0012(7)
C1 0.0288(13) 0.0389(14) 0.0382(14) 0.0055(11) -0.0054(11) 0.0005(11)
C2 0.0229(13) 0.0493(16) 0.0484(16) 0.0036(13) -0.0052(11) 0.0003(12)
C3 0.0251(13) 0.0434(15) 0.0409(14) 0.0011(12) 0.0005(11) -0.0067(11)
C4 0.0258(12) 0.0311(13) 0.0291(12) 0.0007(10) 0.0020(10) -0.0044(10)
C5 0.0238(12) 0.0269(12) 0.0256(11) -0.0014(9) 0.0048(9) -0.0036(9)
C6 0.0245(11) 0.0207(11) 0.0227(11) 0.0012(9) 0.0066(9) -0.0023(9)
C7 0.0258(12) 0.0222(11) 0.0230(11) 0.0024(9) 0.0075(9) 0.0005(9)
C8 0.0204(11) 0.0254(11) 0.0211(11) 0.0008(9) 0.0033(8) 0.0015(9)
C9 0.0204(11) 0.0217(11) 0.0189(10) -0.0018(8) 0.0049(8) 0.0003(9)
C10 0.0190(10) 0.0203(10) 0.0200(10) -0.0018(8) 0.0031(8) -0.0003(8)
C11 0.0232(11) 0.0293(12) 0.0217(11) 0.0054(9) 0.0018(9) 0.0000(9)
C12 0.0266(12) 0.0257(11) 0.0228(11) 0.0073(9) 0.0047(9) -0.0023(9)
C13 0.0234(11) 0.0185(10) 0.0182(10) -0.0010(8) 0.0062(8) -0.0008(9)
C14 0.0248(11) 0.0161(10) 0.0193(10) -0.0003(8) 0.0102(9) -0.0002(8)
C15 0.0218(11) 0.0145(10) 0.0183(10) -0.0021(8) 0.0065(8) -0.0007(8)
C16 0.0202(11) 0.0156(10) 0.0186(10) -0.0038(8) 0.0054(8) 0.0023(8)
C17 0.0243(11) 0.0150(10) 0.0160(10) -0.0015(8) 0.0059(8) 0.0018(8)
C18 0.0226(11) 0.0219(11) 0.0210(11) -0.0037(9) 0.0064(9) -0.0009(9)
C19 0.0300(12) 0.0192(11) 0.0222(11) -0.0018(9) 0.0132(9) -0.0019(9)
C20 0.0349(13) 0.0203(11) 0.0156(10) 0.0012(8) 0.0074(9) 0.0011(9)
C21 0.0266(12) 0.0215(11) 0.0178(10) -0.0007(8) 0.0026(9) 0.0010(9)
C22 0.0247(11) 0.0154(10) 0.0178(10) -0.0027(8) 0.0077(8) -0.0003(8)
C23 0.0232(11) 0.0144(10) 0.0179(10) -0.0017(8) 0.0076(8) 0.0003(8)
C24 0.0215(11) 0.0189(10) 0.0238(11) -0.0037(9) 0.0078(9) 0.0005(9)
C25 0.0238(12) 0.0260(12) 0.0268(12) -0.0039(9) 0.0044(9) 0.0036(9)
C26 0.0204(12) 0.0317(13) 0.0399(14) -0.0078(11) 0.0041(10) -0.0012(10)
C27 0.0255(13) 0.0355(14) 0.0447(15) -0.0024(11) 0.0124(11) -0.0087(11)
C28 0.0288(13) 0.0320(13) 0.0324(13) 0.0038(10) 0.0112(10) -0.0046(10)
C29 0.0220(11) 0.0212(11) 0.0234(11) -0.0032(9) 0.0068(9) -0.0003(9)
C30 0.0176(11) 0.0323(13) 0.0348(13) 0.0034(10) 0.0063(9) -0.0035(10)
C31 0.0338(14) 0.0359(14) 0.0418(15) -0.0018(11) 0.0111(11) -0.0073(11)
C32 0.0373(15) 0.0320(14) 0.067(2) 0.0013(13) 0.0183(14) -0.0078(12)
C33 0.0208(13) 0.0433(16) 0.0642(19) 0.0188(14) 0.0130(12) -0.0010(11)
C34 0.0360(15) 0.0622(19) 0.0402(15) 0.0167(14) 0.0083(12) -0.0081(14)
C35 0.0356(14) 0.0456(15) 0.0353(14) 0.0040(12) 0.0057(11) -0.0114(12)
C36 0.0361(16) 0.057(2) 0.101(3) 0.0396(19) 0.0199(17) -0.0007(14)
B1 0.0231(13) 0.0285(14) 0.0256(13) 0.0069(11) 0.0005(10) -0.0002(11)

loop_
_atom_type_symbol
_atom_type_description
_atom_type_scat_dispersion_real
_atom_type_scat_dispersion_imag
_atom_type_scat_source
C C 0.0033 0.0016 'International Tables Vol C Tables 4.2.6.8 and 6.1.1.4'
H H 0.0000 0.0000 'International Tables Vol C Tables 4.2.6.8 and 6.1.1.4'
B B 0.0013 0.0007 'International Tables Vol C Tables 4.2.6.8 and 6.1.1.4'
Cl Cl 0.1484 0.1585 'International Tables Vol C Tables 4.2.6.8 and 6.1.1.4'
F F 0.0171 0.0103 'International Tables Vol C Tables 4.2.6.8 and 6.1.1.4'
N N 0.0061 0.0033 'International Tables Vol C Tables 4.2.6.8 and 6.1.1.4'
S S 0.1246 0.1234 'International Tables Vol C Tables 4.2.6.8 and 6.1.1.4'

loop_
_geom_angle_atom_site_label_1
_geom_angle_atom_site_label_2
_geom_angle_atom_site_label_3
_geom_angle
_geom_angle_site_symmetry_1
_geom_angle_site_symmetry_3
_geom_angle_publ_flag
Cl03 C01C Cl04 109.77(14) . . ?
Cl03 C01C H01E 108.4 . . ?
Cl04 C01C H01E 108.4 . . ?
Cl05 C01C Cl03 110.91(16) . . ?
Cl05 C01C Cl04 110.90(16) . . ?
Cl05 C01C H01E 108.4 . . ?
C22 S1 C16 89.27(10) . . ?
C29 S2 C23 89.29(10) . . ?
C1 N1 C4 107.6(2) . . ?
C1 N1 B1 125.8(2) . . ?
C4 N1 B1 126.56(19) . . ?
C6 N2 B1 123.14(18) . . ?
C9 N2 C6 107.17(17) . . ?
C9 N2 B1 129.56(18) . . ?
C10 N3 H008 124.9 . . ?
C13 N3 H008 124.9 . . ?
C13 N3 C10 110.29(17) . . ?
C23 N4 C24 111.48(17) . . ?
C16 N5 C17 112.06(17) . . ?
N1 C1 H012 125.0 . . ?
N1 C1 C2 110.0(2) . . ?
C2 C1 H012 125.0 . . ?
C1 C2 H01A 126.5 . . ?
C1 C2 C3 107.1(2) . . ?
C3 C2 H01A 126.5 . . ?
C2 C3 H017 126.4 . . ?
C2 C3 C4 107.2(2) . . ?
C4 C3 H017 126.4 . . ?
N1 C4 C3 108.1(2) . . ?
N1 C4 C5 120.1(2) . . ?
C3 C4 C5 131.7(2) . . ?
C4 C5 C30 121.3(2) . . ?
C6 C5 C4 120.2(2) . . ?
C6 C5 C30 118.5(2) . . ?
N2 C6 C7 108.20(18) . . ?
C5 C6 N2 122.8(2) . . ?
C5 C6 C7 129.0(2) . . ?
C6 C7 H00R 126.2 . . ?
C8 C7 C6 107.55(19) . . ?
C8 C7 H00R 126.2 . . ?
C7 C8 H00F 126.1 . . ?
C7 C8 C9 107.79(19) . . ?
C9 C8 H00F 126.1 . . ?
N2 C9 C8 109.28(18) . . ?
N2 C9 C10 126.55(19) . . ?
C8 C9 C10 124.16(19) . . ?
N3 C10 C9 118.79(18) . . ?
N3 C10 C11 107.49(18) . . ?
C11 C10 C9 133.7(2) . . ?
C10 C11 H00U 126.5 . . ?
C12 C11 C10 107.01(19) . . ?
C12 C11 H00U 126.5 . . ?
C11 C12 H00Z 125.8 . . ?
C11 C12 C13 108.44(19) . . ?
C13 C12 H00Z 125.8 . . ?
N3 C13 C12 106.75(18) . . ?
N3 C13 C14 128.13(19) . . ?
C12 C13 C14 125.12(19) . . ?
C13 C14 H00P 111.5 . . ?
C15 C14 C13 137.05(19) . . ?
C15 C14 H00P 111.5 . . ?
C14 C15 C16 125.42(18) . . ?
C14 C15 C23 116.80(18) . . ?
C16 C15 C23 117.76(18) . . ?
N5 C16 S1 113.99(15) . . ?
N5 C16 C15 123.26(18) . . ?
C15 C16 S1 122.75(15) . . ?
N5 C17 C18 125.18(19) . . ?
N5 C17 C22 114.61(18) . . ?
C22 C17 C18 120.22(19) . . ?
C17 C18 H00S 120.9 . . ?
C19 C18 C17 118.2(2) . . ?
C19 C18 H00S 120.9 . . ?
C18 C19 H00W 119.3 . . ?
C18 C19 C20 121.3(2) . . ?
C20 C19 H00W 119.3 . . ?
C19 C20 H00Y 119.4 . . ?
C21 C20 C19 121.1(2) . . ?
C21 C20 H00Y 119.4 . . ?
C20 C21 H00M 121.1 . . ?
C20 C21 C22 117.8(2) . . ?
C22 C21 H00M 121.1 . . ?
C17 C22 S1 110.04(15) . . ?
C21 C22 S1 128.65(17) . . ?
C21 C22 C17 121.30(19) . . ?
N4 C23 S2 114.79(15) . . ?
N4 C23 C15 124.21(18) . . ?
C15 C23 S2 121.00(15) . . ?
N4 C24 C25 125.6(2) . . ?
N4 C24 C29 114.80(19) . . ?
C25 C24 C29 119.6(2) . . ?
C24 C25 H010 120.6 . . ?
C26 C25 C24 118.7(2) . . ?
C26 C25 H010 120.6 . . ?
C25 C26 H013 119.5 . . ?
C25 C26 C27 121.0(2) . . ?
C27 C26 H013 119.5 . . ?
C26 C27 H015 119.3 . . ?
C28 C27 C26 121.3(2) . . ?
C28 C27 H015 119.3 . . ?
C27 C28 H00T 121.2 . . ?
C27 C28 C29 117.6(2) . . ?
C29 C28 H00T 121.2 . . ?
C24 C29 S2 109.62(15) . . ?
C28 C29 S2 128.70(18) . . ?
C28 C29 C24 121.7(2) . . ?
C31 C30 C5 119.6(2) . . ?
C35 C30 C5 121.9(2) . . ?
C35 C30 C31 118.3(2) . . ?
C30 C31 H016 119.7 . . ?
C32 C31 C30 120.6(3) . . ?
C32 C31 H016 119.7 . . ?
C31 C32 H018 119.4 . . ?
C33 C32 C31 121.2(3) . . ?
C33 C32 H018 119.4 . . ?
C32 C33 C34 118.4(2) . . ?
C32 C33 C36 120.5(3) . . ?
C34 C33 C36 121.1(3) . . ?
C33 C34 H019 119.4 . . ?
C33 C34 C35 121.2(3) . . ?
C35 C34 H019 119.4 . . ?
C30 C35 C34 120.3(3) . . ?
C30 C35 H014 119.9 . . ?
C34 C35 H014 119.9 . . ?
C33 C36 H01B 109.5 . . ?
C33 C36 H01C 109.5 . . ?
C33 C36 H01D 109.5 . . ?
H01B C36 H01C 109.5 . . ?
H01B C36 H01D 109.5 . . ?
H01C C36 H01D 109.5 . . ?
F1 B1 N1 109.64(19) . . ?
F1 B1 N2 109.70(19) . . ?
F2 B1 F1 110.06(19) . . ?
F2 B1 N1 109.7(2) . . ?
F2 B1 N2 111.03(19) . . ?
N1 B1 N2 106.67(18) . . ?

loop_
_geom_bond_atom_site_label_1
_geom_bond_atom_site_label_2
_geom_bond_distance
_geom_bond_site_symmetry_2
_geom_bond_publ_flag
Cl03 C01C 1.748(3) . ?
Cl04 C01C 1.756(3) . ?
Cl05 C01C 1.732(3) . ?
C01C H01E 1.0000 . ?
S1 C16 1.770(2) . ?
S1 C22 1.736(2) . ?
S2 C23 1.770(2) . ?
S2 C29 1.732(2) . ?
F1 B1 1.401(3) . ?
F2 B1 1.378(3) . ?
N1 C1 1.353(3) . ?
N1 C4 1.390(3) . ?
N1 B1 1.550(3) . ?
N2 C6 1.406(3) . ?
N2 C9 1.360(3) . ?
N2 B1 1.566(3) . ?
N3 H008 0.8800 . ?
N3 C10 1.368(3) . ?
N3 C13 1.364(3) . ?
N4 C23 1.298(3) . ?
N4 C24 1.395(3) . ?
N5 C16 1.315(3) . ?
N5 C17 1.385(3) . ?
C1 H012 0.9500 . ?
C1 C2 1.389(4) . ?
C2 H01A 0.9500 . ?
C3 C2 1.391(4) . ?
C3 H017 0.9500 . ?
C4 C3 1.405(3) . ?
C5 C4 1.409(3) . ?
C6 C5 1.387(3) . ?
C6 C7 1.420(3) . ?
C7 H00R 0.9500 . ?
C8 C7 1.363(3) . ?
C8 H00F 0.9500 . ?
C8 C9 1.424(3) . ?
C9 C10 1.439(3) . ?
C10 C11 1.406(3) . ?
C11 H00U 0.9500 . ?
C11 C12 1.386(3) . ?
C12 H00Z 0.9500 . ?
C13 C12 1.406(3) . ?
C13 C14 1.427(3) . ?
C14 H00P 0.9500 . ?
C15 C14 1.374(3) . ?
C15 C16 1.473(3) . ?
C15 C23 1.473(3) . ?
C17 C18 1.406(3) . ?
C17 C22 1.400(3) . ?
C18 H00S 0.9500 . ?
C18 C19 1.382(3) . ?
C19 H00W 0.9500 . ?
C19 C20 1.398(3) . ?
C20 H00Y 0.9500 . ?
C21 C20 1.389(3) . ?
C21 H00M 0.9500 . ?
C21 C22 1.398(3) . ?
C24 C25 1.400(3) . ?
C24 C29 1.404(3) . ?
C25 H010 0.9500 . ?
C25 C26 1.384(3) . ?
C26 H013 0.9500 . ?
C26 C27 1.398(4) . ?
C27 H015 0.9500 . ?
C28 C27 1.384(3) . ?
C28 H00T 0.9500 . ?
C29 C28 1.398(3) . ?
C30 C5 1.491(3) . ?
C30 C31 1.393(3) . ?
C30 C35 1.389(3) . ?
C31 H016 0.9500 . ?
C31 C32 1.389(4) . ?
C32 H018 0.9500 . ?
C32 C33 1.376(4) . ?
C33 C36 1.520(4) . ?
C34 C33 1.383(4) . ?
C34 H019 0.9500 . ?
C35 C34 1.394(4) . ?
C35 H014 0.9500 . ?
C36 H01B 0.9800 . ?
C36 H01C 0.9800 . ?
C36 H01D 0.9800 . ?

loop_
_geom_torsion_atom_site_label_1
_geom_torsion_atom_site_label_2
_geom_torsion_atom_site_label_3
_geom_torsion_atom_site_label_4
_geom_torsion
_geom_torsion_site_symmetry_1
_geom_torsion_site_symmetry_2
_geom_torsion_site_symmetry_3
_geom_torsion_site_symmetry_4
_geom_torsion_publ_flag
S2 C29 C28 C27 179.56(18) . . . . ?
N1 C1 C2 C3 0.3(3) . . . . ?
N1 C4 C3 C2 0.0(3) . . . . ?
N2 C6 C5 C4 2.6(3) . . . . ?
N2 C6 C5 C30 -175.69(19) . . . . ?
N2 C6 C7 C8 -0.7(2) . . . . ?
N2 C9 C10 N3 -167.09(19) . . . . ?
N2 C9 C10 C11 15.4(4) . . . . ?
N3 C10 C11 C12 0.0(2) . . . . ?
N3 C13 C12 C11 -1.4(2) . . . . ?
N3 C13 C14 C15 5.1(4) . . . . ?
N4 C24 C25 C26 -179.4(2) . . . . ?
N4 C24 C29 S2 -0.1(2) . . . . ?
N4 C24 C29 C28 179.5(2) . . . . ?
N5 C17 C18 C19 -177.94(19) . . . . ?
N5 C17 C22 S1 -2.0(2) . . . . ?
N5 C17 C22 C21 178.15(18) . . . . ?
C1 N1 C4 C3 0.2(3) . . . . ?
C1 N1 C4 C5 175.9(2) . . . . ?
C1 N1 B1 F1 70.7(3) . . . . ?
C1 N1 B1 F2 -50.2(3) . . . . ?
C1 N1 B1 N2 -170.6(2) . . . . ?
C4 N1 C1 C2 -0.3(3) . . . . ?
C4 N1 B1 F1 -111.1(2) . . . . ?
C4 N1 B1 F2 128.0(2) . . . . ?
C4 N1 B1 N2 7.6(3) . . . . ?
C4 C3 C2 C1 -0.2(3) . . . . ?
C5 C4 C3 C2 -175.0(3) . . . . ?
C5 C6 C7 C8 179.8(2) . . . . ?
C5 C30 C31 C32 -173.6(2) . . . . ?
C5 C30 C35 C34 174.2(2) . . . . ?
C6 N2 C9 C8 -0.1(2) . . . . ?
C6 N2 C9 C10 -179.4(2) . . . . ?
C6 N2 B1 F1 110.6(2) . . . . ?
C6 N2 B1 F2 -127.5(2) . . . . ?
C6 N2 B1 N1 -8.1(3) . . . . ?
C6 C5 C4 N1 -3.3(3) . . . . ?
C6 C5 C4 C3 171.2(2) . . . . ?
C7 C6 C5 C4 -178.0(2) . . . . ?
C7 C6 C5 C30 3.8(3) . . . . ?
C7 C8 C9 N2 -0.3(2) . . . . ?
C7 C8 C9 C10 179.02(19) . . . . ?
C8 C9 C10 N3 13.7(3) . . . . ?
C8 C9 C10 C11 -163.9(2) . . . . ?
C9 N2 C6 C5 180.0(2) . . . . ?
C9 N2 C6 C7 0.4(2) . . . . ?
C9 N2 B1 F1 -64.6(3) . . . . ?
C9 N2 B1 F2 57.3(3) . . . . ?
C9 N2 B1 N1 176.72(19) . . . . ?
C9 C8 C7 C6 0.6(2) . . . . ?
C9 C10 C11 C12 177.7(2) . . . . ?
C10 N3 C13 C12 1.4(2) . . . . ?
C10 N3 C13 C14 -179.1(2) . . . . ?
C10 C11 C12 C13 0.9(3) . . . . ?
C12 C13 C14 C15 -175.5(2) . . . . ?
C13 N3 C10 C9 -179.03(18) . . . . ?
C13 N3 C10 C11 -0.9(2) . . . . ?
C14 C13 C12 C11 179.1(2) . . . . ?
C14 C15 C16 S1 178.86(16) . . . . ?
C14 C15 C16 N5 -0.8(3) . . . . ?
C14 C15 C23 S2 6.1(3) . . . . ?
C14 C15 C23 N4 -174.43(19) . . . . ?
C16 S1 C22 C17 1.63(15) . . . . ?
C16 S1 C22 C21 -178.6(2) . . . . ?
C16 N5 C17 C18 -178.87(19) . . . . ?
C16 N5 C17 C22 1.3(2) . . . . ?
C16 C15 C14 C13 2.4(4) . . . . ?
C16 C15 C23 S2 -175.38(14) . . . . ?
C16 C15 C23 N4 4.1(3) . . . . ?
C17 N5 C16 S1 0.0(2) . . . . ?
C17 N5 C16 C15 179.69(18) . . . . ?
C17 C18 C19 C20 -0.5(3) . . . . ?
C18 C17 C22 S1 178.16(15) . . . . ?
C18 C17 C22 C21 -1.6(3) . . . . ?
C18 C19 C20 C21 -1.0(3) . . . . ?
C20 C21 C22 S1 -179.68(16) . . . . ?
C20 C21 C22 C17 0.1(3) . . . . ?
C22 S1 C16 N5 -0.96(16) . . . . ?
C22 S1 C16 C15 179.33(17) . . . . ?
C22 C17 C18 C19 1.8(3) . . . . ?
C22 C21 C20 C19 1.2(3) . . . . ?
C23 S2 C29 C24 -0.44(16) . . . . ?
C23 S2 C29 C28 180.0(2) . . . . ?
C23 N4 C24 C25 -178.5(2) . . . . ?
C23 N4 C24 C29 0.8(3) . . . . ?
C23 C15 C14 C13 -179.2(2) . . . . ?
C23 C15 C16 S1 0.5(3) . . . . ?
C23 C15 C16 N5 -179.18(18) . . . . ?
C24 N4 C23 S2 -1.2(2) . . . . ?
C24 N4 C23 C15 179.35(18) . . . . ?
C24 C25 C26 C27 -0.5(3) . . . . ?
C24 C29 C28 C27 0.0(3) . . . . ?
C25 C24 C29 S2 179.29(16) . . . . ?
C25 C24 C29 C28 -1.1(3) . . . . ?
C25 C26 C27 C28 -0.6(4) . . . . ?
C29 S2 C23 N4 0.96(16) . . . . ?
C29 S2 C23 C15 -179.53(17) . . . . ?
C29 C24 C25 C26 1.3(3) . . . . ?
C29 C28 C27 C26 0.8(4) . . . . ?
C30 C5 C4 N1 174.9(2) . . . . ?
C30 C5 C4 C3 -10.6(4) . . . . ?
C30 C31 C32 C33 -0.6(4) . . . . ?
C30 C35 C34 C33 -0.8(4) . . . . ?
C31 C30 C5 C4 -68.7(3) . . . . ?
C31 C30 C5 C6 109.6(3) . . . . ?
C31 C30 C35 C34 -1.1(4) . . . . ?
C31 C32 C33 C34 -1.3(4) . . . . ?
C31 C32 C33 C36 177.4(2) . . . . ?
C35 C30 C5 C4 116.1(3) . . . . ?
C35 C30 C5 C6 -65.7(3) . . . . ?
C35 C30 C31 C32 1.8(4) . . . . ?
C35 C34 C33 C32 2.0(4) . . . . ?
C35 C34 C33 C36 -176.7(3) . . . . ?
B1 N1 C1 C2 178.2(2) . . . . ?
B1 N1 C4 C3 -178.3(2) . . . . ?
B1 N1 C4 C5 -2.6(4) . . . . ?
B1 N2 C6 C5 3.9(3) . . . . ?
B1 N2 C6 C7 -175.67(19) . . . . ?
B1 N2 C9 C8 175.7(2) . . . . ?
B1 N2 C9 C10 -3.6(3) . . . . ?
